data_4107632
loop_
_publ_author_name
'Robert Weiss'
'Matthias Bess'
'Stefan M. Huber'
'Frank W. Heinemann'

_publ_contact_author_address
;Institut fuer Organische Chemie 
der Friedrich-Alexander-Universitaet Erlangen-Nuernberg
Henkestrasse 42 
D-91054 Erlangen 
Germany
;
_publ_contact_author_email weiss@chemie.uni-erlangen.de
_publ_contact_author_name 'Prof. Dr. Robert Weiss'
_publ_section_title
;
 Nucleophilic \b-Oniovinylation: Concept, Mechanism, Scope, and
 Applications
;
_journal_name_full 'Journal of the American Chemical Society'
_journal_page_first 4610
_journal_page_last 4617
_journal_paper_doi 10.1021/ja071316a
_journal_volume 130
_journal_year 2008
_chemical_formula_sum 'C22 H23 F3 N2 O9 S'
_chemical_formula_weight 548.48
_chemical_name_systematic
; 
 ? 
;
_space_group_IT_number 14
_symmetry_cell_setting monoclinic
_symmetry_space_group_name_Hall '-P 2yn'
_symmetry_space_group_name_H-M 'P 1 21/n 1'
_atom_sites_solution_hydrogens geom
_atom_sites_solution_primary direct
_atom_sites_solution_secondary difmap
_audit_creation_method SHELXL-97
_cell_angle_alpha 90.00
_cell_angle_beta 111.6230(15)
_cell_angle_gamma 90.00
_cell_formula_units_Z 4
_cell_length_a 10.4239(2)
_cell_length_b 19.3490(6)
_cell_length_c 13.3476(4)
_cell_measurement_reflns_used 5326
_cell_measurement_temperature 173(2)
_cell_volume 2502.66(12)
_computing_cell_refinement DENZO-SMN
_computing_data_collection 'Nonius Collect'
_computing_data_reduction DENZO-SMN
_computing_molecular_graphics 'SHELXTL NT'
_computing_publication_material 'SHELXTL NT'
_computing_structure_refinement 'SHELXL-97 (Sheldrick, 1997)'
_computing_structure_solution 'SHELXS-97 (Sheldrick, 1990)'
_diffrn_ambient_temperature 173(2)
_diffrn_detector_area_resol_mean 9
_diffrn_measured_fraction_theta_full 0.996
_diffrn_measured_fraction_theta_max 0.996
_diffrn_measurement_device_type 'Nonius KappaCCD'
_diffrn_radiation_monochromator graphite
_diffrn_radiation_source 'fine-focus rotating anode'
_diffrn_radiation_type MoK\a
_diffrn_radiation_wavelength 0.71073
_diffrn_reflns_av_R_equivalents 0.0163
_diffrn_reflns_av_sigmaI/netI 0.0338
_diffrn_reflns_limit_h_max 13
_diffrn_reflns_limit_h_min -12
_diffrn_reflns_limit_k_max 25
_diffrn_reflns_limit_k_min -23
_diffrn_reflns_limit_l_max 17
_diffrn_reflns_limit_l_min -17
_diffrn_reflns_number 9526
_diffrn_reflns_theta_full 27.48
_diffrn_reflns_theta_max 27.48
_diffrn_reflns_theta_min 2.35
_exptl_absorpt_coefficient_mu 0.205
_exptl_absorpt_correction_T_max 0.9504
_exptl_absorpt_correction_T_min 0.9504
_exptl_absorpt_correction_type 'empirical (Scalepack)'
_exptl_crystal_colour colorless
_exptl_crystal_density_diffrn 1.456
_exptl_crystal_description block
_exptl_crystal_F_000 1136
_exptl_crystal_size_max 0.25
_exptl_crystal_size_mid 0.25
_exptl_crystal_size_min 0.25
_refine_diff_density_max 0.482
_refine_diff_density_min -0.389
_refine_diff_density_rms 0.053
_refine_ls_extinction_method none
_refine_ls_goodness_of_fit_ref 0.998
_refine_ls_hydrogen_treatment 'riding model'
_refine_ls_matrix_type full
_refine_ls_number_parameters 339
_refine_ls_number_reflns 5724
_refine_ls_number_restraints 0
_refine_ls_restrained_S_all 0.998
_refine_ls_R_factor_all 0.0682
_refine_ls_R_factor_gt 0.0490
_refine_ls_shift/su_max 0.000
_refine_ls_shift/su_mean 0.000
_refine_ls_structure_factor_coef Fsqd
_refine_ls_weighting_details 'calc w=1/[\s^2^(Fo^2^)+(0.0782P)^2^+1.1191P] where P=(Fo^2^+2Fc^2^)/3'
_refine_ls_weighting_scheme calc
_refine_ls_wR_factor_gt 0.1306
_refine_ls_wR_factor_ref 0.1446
_reflns_number_gt 4275
_reflns_number_total 5724
_reflns_threshold_expression >2sigma(I)
_cod_data_source_file ja071316a-file001.cif
_cod_data_source_block matb01
_cod_database_code 4107632

loop_
_symmetry_equiv_pos_as_xyz
'x, y, z'
'-x+1/2, y+1/2, -z+1/2'
'-x, -y, -z'
'x-1/2, -y-1/2, z-1/2'

loop_
_atom_site_label
_atom_site_type_symbol
_atom_site_fract_x
_atom_site_fract_y
_atom_site_fract_z
_atom_site_U_iso_or_equiv
_atom_site_adp_type
_atom_site_occupancy
_atom_site_symmetry_multiplicity
_atom_site_calc_flag
_atom_site_refinement_flags
C12 C 0.46627(19) -0.09681(10) 0.47254(15) 0.0325(4) Uani 1 1 d .
H12A H 0.4833 -0.0710 0.5367 0.039 Uiso 1 1 calc R
C13 C 0.54098(19) -0.08324(10) 0.41079(15) 0.0341(4) Uani 1 1 d .
H13A H 0.6093 -0.0480 0.4320 0.041 Uiso 1 1 calc R
C14 C 0.51870(18) -0.12094(10) 0.31463(15) 0.0290(4) Uani 1 1 d .
N14 N 0.58832(17) -0.10750(9) 0.25093(14) 0.0354(4) Uani 1 1 d .
C14B C 0.5582(3) -0.14499(14) 0.1497(2) 0.0541(6) Uani 1 1 d .
H14A H 0.5680 -0.1947 0.1642 0.081 Uiso 1 1 calc R
H14B H 0.6227 -0.1305 0.1159 0.081 Uiso 1 1 calc R
H14C H 0.4635 -0.1349 0.1012 0.081 Uiso 1 1 calc R
C14A C 0.6921(2) -0.05259(14) 0.2768(2) 0.0510(6) Uani 1 1 d .
H14D H 0.6495 -0.0085 0.2829 0.076 Uiso 1 1 calc R
H14E H 0.7295 -0.0494 0.2194 0.076 Uiso 1 1 calc R
H14F H 0.7669 -0.0632 0.3453 0.076 Uiso 1 1 calc R
C15 C 0.4180(2) -0.17431(11) 0.29085(16) 0.0359(4) Uani 1 1 d .
H15A H 0.4003 -0.2020 0.2284 0.043 Uiso 1 1 calc R
C16 C 0.3472(2) -0.18605(10) 0.35607(16) 0.0349(4) Uani 1 1 d .
H16A H 0.2821 -0.2227 0.3395 0.042 Uiso 1 1 calc R
N11 N 0.36695(14) -0.14671(8) 0.44465(12) 0.0271(3) Uani 1 1 d .
O17A O 0.26715(15) -0.23216(8) 0.64627(12) 0.0411(3) Uani 1 1 d .
O17B O 0.43469(14) -0.25052(7) 0.58023(11) 0.0363(3) Uani 1 1 d .
C17 C 0.28467(18) -0.15874(9) 0.50976(14) 0.0281(4) Uani 1 1 d .
C18A C 0.32649(19) -0.21771(10) 0.58723(15) 0.0319(4) Uani 1 1 d .
C18C C 0.4816(2) -0.30946(12) 0.6506(2) 0.0492(6) Uani 1 1 d .
H18A H 0.5558 -0.3328 0.6354 0.074 Uiso 1 1 calc R
H18B H 0.4046 -0.3416 0.6385 0.074 Uiso 1 1 calc R
H18C H 0.5161 -0.2940 0.7258 0.074 Uiso 1 1 calc R
O18B O 0.08784(17) -0.07497(7) 0.32292(11) 0.0422(4) Uani 1 1 d .
C19 C 0.17843(18) -0.11819(9) 0.49947(15) 0.0285(4) Uani 1 1 d .
O18A O 0.16870(18) 0.00088(8) 0.45766(13) 0.0551(4) Uani 1 1 d .
C19A C 0.14573(18) -0.05705(9) 0.42500(16) 0.0302(4) Uani 1 1 d .
C19B C 0.0562(3) -0.01769(11) 0.24599(18) 0.0476(5) Uani 1 1 d .
H19A H 0.0175 -0.0360 0.1724 0.071 Uiso 1 1 calc R
H19B H 0.1409 0.0081 0.2557 0.071 Uiso 1 1 calc R
H19C H -0.0111 0.0132 0.2584 0.071 Uiso 1 1 calc R
O19 O 0.12102(16) -0.08459(8) 0.64705(13) 0.0452(4) Uani 1 1 d .
C20 C 0.09026(19) -0.12253(10) 0.56931(16) 0.0322(4) Uani 1 1 d .
C21 C -0.03059(18) -0.16833(10) 0.53276(14) 0.0289(4) Uani 1 1 d .
C22 C -0.0530(2) -0.21532(10) 0.44949(15) 0.0331(4) Uani 1 1 d .
H22A H 0.0090 -0.2165 0.4122 0.040 Uiso 1 1 calc R
C23 C -0.1641(2) -0.26068(11) 0.41949(16) 0.0356(4) Uani 1 1 d .
H23A H -0.1785 -0.2925 0.3621 0.043 Uiso 1 1 calc R
O23 O -0.36280(15) -0.30202(9) 0.45608(13) 0.0472(4) Uani 1 1 d .
C24 C -0.25392(18) -0.25875(10) 0.47469(15) 0.0326(4) Uani 1 1 d .
C24A C -0.3880(3) -0.35157(18) 0.3722(3) 0.0740(9) Uani 1 1 d .
H24A H -0.4735 -0.3766 0.3623 0.111 Uiso 1 1 calc R
H24B H -0.3109 -0.3843 0.3914 0.111 Uiso 1 1 calc R
H24C H -0.3970 -0.3279 0.3050 0.111 Uiso 1 1 calc R
C25 C -0.23472(18) -0.21044(10) 0.55711(15) 0.0310(4) Uani 1 1 d .
H25A H -0.2980 -0.2086 0.5932 0.037 Uiso 1 1 calc R
C26 C -0.12479(18) -0.16587(10) 0.58587(15) 0.0299(4) Uani 1 1 d .
H26A H -0.1121 -0.1332 0.6418 0.036 Uiso 1 1 calc R
S1 S 0.63994(5) -0.12442(3) 0.80419(4) 0.03889(15) Uani 1 1 d .
O1 O 0.5111(2) -0.10611(12) 0.72141(17) 0.0778(6) Uani 1 1 d .
O2 O 0.7568(2) -0.11992(11) 0.7746(2) 0.0820(7) Uani 1 1 d .
O3 O 0.6385(2) -0.18496(9) 0.86509(18) 0.0709(6) Uani 1 1 d .
C1 C 0.6657(3) -0.05462(16) 0.8989(2) 0.0670(8) Uani 1 1 d .
F1 F 0.5631(3) -0.04948(13) 0.93419(19) 0.1281(10) Uani 1 1 d .
F2 F 0.7779(3) -0.06264(14) 0.9841(2) 0.1616(14) Uani 1 1 d .
F3 F 0.6734(2) 0.00640(9) 0.85559(17) 0.0880(6) Uani 1 1 d .

loop_
_atom_site_aniso_label
_atom_site_aniso_U_11
_atom_site_aniso_U_22
_atom_site_aniso_U_33
_atom_site_aniso_U_23
_atom_site_aniso_U_13
_atom_site_aniso_U_12
C12 0.0345(9) 0.0318(10) 0.0317(10) -0.0058(8) 0.0129(8) -0.0064(8)
C13 0.0326(9) 0.0360(10) 0.0334(10) -0.0049(8) 0.0116(8) -0.0104(8)
C14 0.0267(8) 0.0296(9) 0.0330(9) 0.0007(7) 0.0134(7) 0.0015(7)
N14 0.0347(8) 0.0377(9) 0.0398(9) -0.0045(7) 0.0207(7) -0.0042(7)
C14B 0.0707(16) 0.0539(14) 0.0562(14) -0.0170(11) 0.0451(13) -0.0131(12)
C14A 0.0462(12) 0.0594(15) 0.0561(14) -0.0054(12) 0.0292(11) -0.0186(11)
C15 0.0388(10) 0.0348(10) 0.0382(10) -0.0109(8) 0.0190(8) -0.0090(8)
C16 0.0360(9) 0.0317(10) 0.0404(10) -0.0084(8) 0.0180(8) -0.0096(8)
N11 0.0266(7) 0.0262(7) 0.0303(8) -0.0008(6) 0.0126(6) -0.0012(6)
O17A 0.0417(8) 0.0444(8) 0.0425(8) 0.0125(7) 0.0217(7) 0.0024(6)
O17B 0.0386(7) 0.0303(7) 0.0424(8) 0.0085(6) 0.0178(6) 0.0078(6)
C17 0.0296(8) 0.0275(9) 0.0301(9) -0.0007(7) 0.0142(7) -0.0019(7)
C18A 0.0319(9) 0.0296(10) 0.0340(10) 0.0014(8) 0.0118(8) -0.0010(7)
C18C 0.0479(12) 0.0372(12) 0.0613(14) 0.0179(11) 0.0188(11) 0.0118(10)
O18B 0.0701(10) 0.0256(7) 0.0328(7) 0.0007(6) 0.0210(7) -0.0036(7)
C19 0.0292(8) 0.0248(9) 0.0331(9) -0.0015(7) 0.0132(7) -0.0033(7)
O18A 0.0700(11) 0.0270(8) 0.0471(9) -0.0008(7) -0.0033(8) -0.0046(7)
C19A 0.0257(8) 0.0261(9) 0.0388(10) 0.0010(8) 0.0118(7) -0.0004(7)
C19B 0.0774(16) 0.0323(11) 0.0366(11) 0.0062(9) 0.0250(11) 0.0010(11)
O19 0.0486(8) 0.0427(9) 0.0542(9) -0.0171(7) 0.0305(7) -0.0127(7)
C20 0.0345(9) 0.0279(9) 0.0392(10) -0.0012(8) 0.0195(8) -0.0001(7)
C21 0.0309(9) 0.0265(9) 0.0321(9) 0.0021(7) 0.0150(7) 0.0022(7)
C22 0.0361(9) 0.0372(10) 0.0310(9) -0.0011(8) 0.0183(8) 0.0000(8)
C23 0.0371(10) 0.0399(11) 0.0300(9) -0.0052(8) 0.0125(8) -0.0025(8)
O23 0.0378(7) 0.0538(10) 0.0535(9) -0.0187(8) 0.0209(7) -0.0160(7)
C24 0.0264(8) 0.0350(10) 0.0344(10) -0.0007(8) 0.0087(7) -0.0022(7)
C24A 0.0573(15) 0.084(2) 0.084(2) -0.0498(18) 0.0309(15) -0.0365(15)
C25 0.0302(9) 0.0313(9) 0.0356(10) 0.0021(8) 0.0171(8) 0.0036(7)
C26 0.0330(9) 0.0267(9) 0.0340(9) -0.0006(7) 0.0170(8) 0.0028(7)
S1 0.0433(3) 0.0346(3) 0.0463(3) 0.0001(2) 0.0254(2) 0.0005(2)
O1 0.0699(13) 0.0763(14) 0.0614(12) -0.0075(11) -0.0060(10) 0.0042(11)
O2 0.0888(15) 0.0702(14) 0.1272(19) -0.0024(13) 0.0869(15) -0.0009(11)
O3 0.0840(13) 0.0428(10) 0.1024(16) 0.0232(10) 0.0538(12) 0.0066(9)
C1 0.092(2) 0.0597(17) 0.0422(14) 0.0011(12) 0.0163(14) 0.0244(15)
F1 0.210(3) 0.1207(19) 0.1050(16) 0.0117(14) 0.1188(19) 0.0627(19)
F2 0.189(3) 0.114(2) 0.0834(15) -0.0324(14) -0.0657(17) 0.0408(19)
F3 0.1221(16) 0.0395(9) 0.0952(13) -0.0072(9) 0.0315(12) 0.0088(9)

loop_
_atom_type_symbol
_atom_type_description
_atom_type_scat_dispersion_real
_atom_type_scat_dispersion_imag
_atom_type_scat_source
C C 0.0033 0.0016 'International Tables Vol C Tables 4.2.6.8 and 6.1.1.4'
H H 0.0000 0.0000 'International Tables Vol C Tables 4.2.6.8 and 6.1.1.4'
N N 0.0061 0.0033 'International Tables Vol C Tables 4.2.6.8 and 6.1.1.4'
O O 0.0106 0.0060 'International Tables Vol C Tables 4.2.6.8 and 6.1.1.4'
F F 0.0171 0.0103 'International Tables Vol C Tables 4.2.6.8 and 6.1.1.4'
S S 0.1246 0.1234 'International Tables Vol C Tables 4.2.6.8 and 6.1.1.4'

loop_
_geom_angle_atom_site_label_1
_geom_angle_atom_site_label_2
_geom_angle_atom_site_label_3
_geom_angle
C13 C12 N11 121.41(17)
C12 C13 C14 120.83(17)
N14 C14 C13 122.09(17)
N14 C14 C15 122.04(17)
C13 C14 C15 115.87(16)
C14 N14 C14B 120.75(17)
C14 N14 C14A 121.38(17)
C14B N14 C14A 117.80(17)
C16 C15 C14 120.76(17)
C15 C16 N11 121.56(17)
C16 N11 C12 119.44(15)
C16 N11 C17 120.00(15)
C12 N11 C17 120.56(15)
C18A O17B C18C 115.13(16)
C19 C17 N11 120.07(16)
C19 C17 C18A 123.03(16)
N11 C17 C18A 116.90(15)
O17A C18A O17B 126.27(18)
O17A C18A C17 122.90(17)
O17B C18A C17 110.83(15)
C19A O18B C19B 115.17(15)
C17 C19 C19A 120.90(16)
C17 C19 C20 124.81(17)
C19A C19 C20 113.88(15)
O18A C19A O18B 125.33(18)
O18A C19A C19 122.12(18)
O18B C19A C19 112.53(15)
O19 C20 C21 124.96(17)
O19 C20 C19 117.25(16)
C21 C20 C19 117.63(16)
C22 C21 C26 118.88(17)
C22 C21 C20 122.13(16)
C26 C21 C20 118.97(16)
C21 C22 C23 121.38(17)
C24 C23 C22 118.92(18)
C24 O23 C24A 117.32(17)
O23 C24 C23 124.59(18)
O23 C24 C25 115.03(16)
C23 C24 C25 120.38(17)
C26 C25 C24 120.15(16)
C25 C26 C21 120.26(17)
O2 S1 O3 113.57(13)
O2 S1 O1 115.33(15)
O3 S1 O1 115.95(14)
O2 S1 C1 103.24(15)
O3 S1 C1 104.20(14)
O1 S1 C1 102.15(13)
F2 C1 F1 106.4(3)
F2 C1 F3 107.8(3)
F1 C1 F3 106.0(2)
F2 C1 S1 112.1(2)
F1 C1 S1 112.1(3)
F3 C1 S1 112.16(19)

loop_
_geom_bond_atom_site_label_1
_geom_bond_atom_site_label_2
_geom_bond_distance
C12 C13 1.352(3)
C12 N11 1.363(2)
C13 C14 1.419(3)
C14 N14 1.331(2)
C14 C15 1.423(3)
N14 C14B 1.462(3)
N14 C14A 1.464(3)
C15 C16 1.352(3)
C16 N11 1.356(2)
N11 C17 1.447(2)
O17A C18A 1.200(2)
O17B C18A 1.327(2)
O17B C18C 1.444(2)
C17 C19 1.322(3)
C17 C18A 1.493(3)
O18B C19A 1.317(2)
O18B C19B 1.464(2)
C19 C19A 1.501(3)
C19 C20 1.534(2)
O18A C19A 1.195(2)
O19 C20 1.214(2)
C20 C21 1.469(3)
C21 C22 1.388(3)
C21 C26 1.408(2)
C22 C23 1.390(3)
C23 C24 1.389(3)
O23 C24 1.358(2)
O23 C24A 1.423(3)
C24 C25 1.401(3)
C25 C26 1.371(3)
S1 O2 1.4146(18)
S1 O3 1.4289(18)
S1 O1 1.434(2)
S1 C1 1.802(3)
C1 F2 1.306(4)
C1 F1 1.321(4)
C1 F3 1.330(3)

loop_
_cod_related_entry_id
_cod_related_entry_database
_cod_related_entry_code
1 ChemSpider 30660302
